data_7029721
loop_
_publ_author_name
'Atzori, Matteo'
'Artizzu, Flavia'
'Sessini, Elisa'
'Marchi\`o, Luciano'
'Loche, Danilo'
'Serpe, Angela'
'Deplano, Paola'
'Concas, Giorgio'
'Pop, Flavia'
'Avarvari, Narcis'
'Laura Mercuri, Maria'

_publ_section_title
;
 Halogen-bonding in a new family of tris(haloanilato)metallate(iii)
 magnetic molecular building blocks.
;
_journal_issue 19
_journal_name_full 'Dalton transactions (Cambridge, England : 2003)'
_journal_page_first 7006
_journal_page_last 7019
_journal_paper_doi 10.1039/c4dt00127c
_journal_volume 43
_journal_year 2014
_chemical_formula_moiety 'C24 Cl6 O12 Fe 3-, 3(C6 H16 N 1+), 2(O H2)'
_chemical_formula_sum 'C36 H50 Cl6 Fe N3 O14'
_chemical_formula_weight 1019.36
_chemical_name_systematic
;
 ?
;
_space_group_IT_number 60
_symmetry_cell_setting orthorhombic
_symmetry_space_group_name_Hall '-P 2n 2ab'
_symmetry_space_group_name_H-M 'P b c n'
_atom_sites_solution_hydrogens geom
_atom_sites_solution_primary direct
_atom_sites_solution_secondary difmap
_audit_creation_method SHELXL-97
_cell_angle_alpha 90.00
_cell_angle_beta 90.00
_cell_angle_gamma 90.00
_cell_formula_units_Z 4
_cell_length_a 26.340(6)
_cell_length_b 16.510(4)
_cell_length_c 10.564(3)
_cell_measurement_reflns_used 16354
_cell_measurement_temperature 293(2)
_cell_measurement_theta_max 27.08
_cell_measurement_theta_min 1.46
_cell_volume 4594(2)
_computing_cell_refinement Saint
_computing_data_collection Smart
_computing_data_reduction Saint
_computing_structure_refinement 'SHELXL-97 (Sheldrick, 1997)'
_computing_structure_solution Sir2004
_diffrn_ambient_temperature 293(2)
_diffrn_measured_fraction_theta_full 0.996
_diffrn_measured_fraction_theta_max 0.996
_diffrn_measurement_device_type 'Bruker Smart 1000 CCD'
_diffrn_measurement_method 'theta & omega scan'
_diffrn_radiation_monochromator graphite
_diffrn_radiation_source 'fine-focus sealed tube'
_diffrn_radiation_type MoK\a
_diffrn_radiation_wavelength 0.71073
_diffrn_reflns_av_R_equivalents 0.0587
_diffrn_reflns_av_sigmaI/netI 0.0303
_diffrn_reflns_limit_h_max 33
_diffrn_reflns_limit_h_min -33
_diffrn_reflns_limit_k_max 21
_diffrn_reflns_limit_k_min -20
_diffrn_reflns_limit_l_max 13
_diffrn_reflns_limit_l_min -13
_diffrn_reflns_number 38219
_diffrn_reflns_theta_full 27.08
_diffrn_reflns_theta_max 27.08
_diffrn_reflns_theta_min 1.46
_diffrn_standards_decay_% none
_exptl_absorpt_coefficient_mu 0.742
_exptl_absorpt_correction_T_max 1.000
_exptl_absorpt_correction_T_min 0.398
_exptl_absorpt_correction_type multi-scan
_exptl_absorpt_process_details SADABS
_exptl_crystal_colour black
_exptl_crystal_density_diffrn 1.474
_exptl_crystal_density_method 'not measured'
_exptl_crystal_description block
_exptl_crystal_F_000 2116
_exptl_crystal_size_max 0.33
_exptl_crystal_size_mid 0.27
_exptl_crystal_size_min 0.13
_refine_diff_density_max 1.298
_refine_diff_density_min -0.941
_refine_diff_density_rms 0.089
_refine_ls_extinction_method none
_refine_ls_goodness_of_fit_ref 1.020
_refine_ls_hydrogen_treatment mixed
_refine_ls_matrix_type full
_refine_ls_number_parameters 311
_refine_ls_number_reflns 5042
_refine_ls_number_restraints 0
_refine_ls_restrained_S_all 1.020
_refine_ls_R_factor_all 0.0784
_refine_ls_R_factor_gt 0.0572
_refine_ls_shift/su_max 0.000
_refine_ls_shift/su_mean 0.000
_refine_ls_structure_factor_coef Fsqd
_refine_ls_weighting_details 'calc w=1/[\s^2^(Fo^2^)+(0.1130P)^2^+1.5737P] where P=(Fo^2^+2Fc^2^)/3'
_refine_ls_weighting_scheme calc
_refine_ls_wR_factor_gt 0.1562
_refine_ls_wR_factor_ref 0.1735
_reflns_number_gt 3690
_reflns_number_total 5042
_reflns_threshold_expression >2sigma(I)
_cod_data_source_file c4dt00127c2.cif
_cod_data_source_block feca510
_cod_depositor_comments
;
The following automatic conversions were performed:

'_symmetry_cell_setting' value 'Orthorhombic' changed to
'orthorhombic' according to
/usr/data/users/saulius/crontab/automatic-downloads/rss-feeds/RSC/lib/dictionaries/cif_core.dic
dictionary named 'cif_core.dic' version 2.4.2 from 2011-04-26.

Automatic conversion script
Id: cif_fix_values 2281 2013-09-26 08:29:07Z andrius 

 Adding full bibliography for
 ./tmp-cod-update-bibliographies-12899/cifs/7029721.cif.
;
_cod_original_sg_symbol_H-M Pbcn
_cod_database_code 7029721

loop_
_symmetry_equiv_pos_as_xyz
'x, y, z'
'-x+1/2, -y+1/2, z+1/2'
'-x, y, -z+1/2'
'x+1/2, -y+1/2, -z'
'-x, -y, -z'
'x-1/2, y-1/2, -z-1/2'
'x, -y, z-1/2'
'-x-1/2, y-1/2, z'

loop_
_atom_site_label
_atom_site_type_symbol
_atom_site_fract_x
_atom_site_fract_y
_atom_site_fract_z
_atom_site_U_iso_or_equiv
_atom_site_adp_type
_atom_site_occupancy
_atom_site_symmetry_multiplicity
_atom_site_calc_flag
_atom_site_refinement_flags
_atom_site_disorder_assembly
_atom_site_disorder_group
Fe Fe 0.0000 0.22007(3) 0.2500 0.03392(19) Uani 1 2 d S . .
Cl22 Cl 0.07442(3) 0.45371(5) 0.01445(8) 0.0463(2) Uani 1 1 d . . .
Cl31 Cl -0.15939(3) 0.19725(8) -0.00870(9) 0.0661(3) Uani 1 1 d . . .
Cl61 Cl -0.10391(5) 0.03246(8) 0.51556(12) 0.0827(4) Uani 1 1 d . . .
O12 O 0.02786(7) 0.31309(12) 0.15011(19) 0.0376(5) Uani 1 1 d . . .
O21 O -0.06180(7) 0.20754(13) 0.1397(2) 0.0386(5) Uani 1 1 d . . .
O11 O -0.04028(8) 0.14145(13) 0.3530(2) 0.0425(5) Uani 1 1 d . . .
O32 O 0.03431(9) 0.59734(14) 0.1574(2) 0.0506(6) Uani 1 1 d . . .
N13 N -0.21803(11) 0.4448(2) 0.2420(3) 0.0499(7) Uani 1 1 d . . .
C22 C 0.03440(11) 0.45514(18) 0.1442(3) 0.0356(6) Uani 1 1 d . . .
C21 C -0.09729(10) 0.16338(17) 0.1852(3) 0.0334(6) Uani 1 1 d . . .
O51 O -0.19986(11) 0.0177(2) 0.3684(3) 0.0745(9) Uani 1 1 d . . .
O41 O -0.22290(9) 0.0876(2) 0.1489(3) 0.0667(8) Uani 1 1 d . . .
C12 C 0.01709(10) 0.38365(17) 0.1925(3) 0.0328(6) Uani 1 1 d . . .
C31 C -0.14380(11) 0.1518(2) 0.1329(3) 0.0404(7) Uani 1 1 d . . .
C11 C -0.08450(11) 0.12448(18) 0.3115(3) 0.0375(6) Uani 1 1 d . . .
C61 C -0.11889(13) 0.0757(2) 0.3717(3) 0.0511(8) Uani 1 1 d . . .
C32 C 0.01940(11) 0.53115(18) 0.1948(3) 0.0366(6) Uani 1 1 d . . .
C41 C -0.18076(11) 0.1011(2) 0.1909(3) 0.0461(8) Uani 1 1 d . . .
C51 C -0.16721(13) 0.0606(2) 0.3193(4) 0.0530(9) Uani 1 1 d . . .
C53 C -0.17348(15) 0.4972(3) 0.2122(4) 0.0681(11) Uani 1 1 d . . .
H53A H -0.1429 0.4647 0.2166 0.082 Uiso 1 1 calc R . .
H53B H -0.1767 0.5169 0.1261 0.082 Uiso 1 1 calc R . .
C33 C -0.21033(16) 0.3949(3) 0.3597(4) 0.0599(9) Uani 1 1 d . . .
H33A H -0.2430 0.3744 0.3877 0.072 Uiso 1 1 calc R . .
H33B H -0.1971 0.4295 0.4261 0.072 Uiso 1 1 calc R . .
C13 C -0.23433(18) 0.3981(3) 0.1292(4) 0.0758(12) Uani 1 1 d . . .
H13A H -0.2067 0.3631 0.1029 0.091 Uiso 1 1 calc R . .
H13B H -0.2412 0.4355 0.0606 0.091 Uiso 1 1 calc R . .
C43 C -0.17456(19) 0.3241(3) 0.3419(5) 0.0810(13) Uani 1 1 d . . .
H43A H -0.1896 0.2855 0.2854 0.122 Uiso 1 1 calc R . .
H43B H -0.1682 0.2989 0.4223 0.122 Uiso 1 1 calc R . .
H43C H -0.1431 0.3431 0.3068 0.122 Uiso 1 1 calc R . .
C63 C -0.16788(18) 0.5679(3) 0.2987(6) 0.0828(14) Uani 1 1 d . . .
H63A H -0.1984 0.5997 0.2967 0.124 Uiso 1 1 calc R . .
H63B H -0.1397 0.6004 0.2718 0.124 Uiso 1 1 calc R . .
H63C H -0.1620 0.5490 0.3834 0.124 Uiso 1 1 calc R . .
C23 C -0.2805(2) 0.3474(4) 0.1514(7) 0.113(2) Uani 1 1 d . . .
H23A H -0.2722 0.3033 0.2067 0.170 Uiso 1 1 calc R . .
H23B H -0.2925 0.3264 0.0721 0.170 Uiso 1 1 calc R . .
H23C H -0.3065 0.3800 0.1895 0.170 Uiso 1 1 calc R . .
O1W O -0.09634(15) 0.3651(2) 0.0708(4) 0.1022(12) Uani 1 1 d . . .
N14 N 0.0000 0.7594(3) 0.2500 0.0434(9) Uani 1 2 d S . .
C44 C 0.0832(8) 0.7530(11) 0.356(2) 0.075(8) Uani 0.50 1 d P A 1
H44A H 0.0872 0.6954 0.3493 0.112 Uiso 0.50 1 calc PR A 1
H44B H 0.1023 0.7726 0.4270 0.112 Uiso 0.50 1 calc PR A 1
H44C H 0.0954 0.7783 0.2798 0.112 Uiso 0.50 1 calc PR A 1
C34 C 0.0257(3) 0.7739(5) 0.3745(6) 0.0518(17) Uani 0.50 1 d P A 1
H34A H 0.0110 0.7397 0.4394 0.062 Uiso 0.50 1 calc PR A 1
H34B H 0.0218 0.8301 0.3998 0.062 Uiso 0.50 1 calc PR A 1
C14 C 0.0206(4) 0.8000(6) 0.1405(7) 0.066(2) Uani 0.50 1 d P A 2
H14A H 0.0001 0.7861 0.0675 0.079 Uiso 0.50 1 calc PR A 2
H14B H 0.0546 0.7796 0.1254 0.079 Uiso 0.50 1 calc PR A 2
C24 C 0.0231(5) 0.8900(7) 0.1507(11) 0.097(4) Uani 0.50 1 d P A 2
H24A H -0.0069 0.9097 0.1919 0.146 Uiso 0.50 1 calc PR A 2
H24B H 0.0255 0.9131 0.0675 0.146 Uiso 0.50 1 calc PR A 2
H24C H 0.0525 0.9051 0.1992 0.146 Uiso 0.50 1 calc PR A 2
C54 C -0.0570(3) 0.7780(4) 0.2730(8) 0.0521(17) Uani 0.50 1 d P A 3
H54A H -0.0617 0.8351 0.2912 0.062 Uiso 0.50 1 calc PR A 3
H54B H -0.0695 0.7470 0.3445 0.062 Uiso 0.50 1 calc PR A 3
C64 C -0.0866(8) 0.7541(17) 0.150(3) 0.104(11) Uani 0.50 1 d P A 3
H64A H -0.0731 0.7839 0.0793 0.157 Uiso 0.50 1 calc PR A 3
H64B H -0.1219 0.7668 0.1600 0.157 Uiso 0.50 1 calc PR A 3
H64C H -0.0827 0.6971 0.1346 0.157 Uiso 0.50 1 calc PR A 3
H14 H 0.0000 0.700(3) 0.2500 0.049(14) Uiso 1 2 d S . .
H13 H -0.2410(16) 0.474(2) 0.256(3) 0.046(10) Uiso 1 1 d . . .

loop_
_atom_site_aniso_label
_atom_site_aniso_U_11
_atom_site_aniso_U_22
_atom_site_aniso_U_33
_atom_site_aniso_U_23
_atom_site_aniso_U_13
_atom_site_aniso_U_12
Fe 0.0262(3) 0.0388(3) 0.0368(3) 0.000 -0.0013(2) 0.000
Cl22 0.0401(4) 0.0578(5) 0.0411(4) 0.0034(3) 0.0101(3) -0.0038(3)
Cl31 0.0448(5) 0.1074(8) 0.0460(5) 0.0163(5) -0.0136(4) -0.0109(5)
Cl61 0.0749(7) 0.0985(8) 0.0746(7) 0.0458(6) -0.0203(5) -0.0345(6)
O12 0.0366(10) 0.0393(11) 0.0368(11) -0.0020(9) 0.0076(9) -0.0006(8)
O21 0.0310(10) 0.0504(12) 0.0345(11) 0.0043(9) -0.0023(8) -0.0029(9)
O11 0.0348(10) 0.0481(12) 0.0444(12) 0.0082(10) -0.0083(9) -0.0063(9)
O32 0.0538(13) 0.0422(12) 0.0557(14) 0.0044(11) 0.0095(11) -0.0067(10)
N13 0.0359(14) 0.0680(18) 0.0459(16) 0.0007(14) 0.0041(12) 0.0120(14)
C22 0.0290(12) 0.0455(16) 0.0321(15) 0.0018(12) 0.0039(11) -0.0013(11)
C21 0.0272(12) 0.0397(14) 0.0335(15) -0.0070(12) 0.0021(11) 0.0000(11)
O51 0.0583(16) 0.103(2) 0.0621(18) 0.0166(16) -0.0043(14) -0.0409(15)
O41 0.0366(12) 0.107(2) 0.0561(16) -0.0009(15) -0.0039(11) -0.0212(13)
C12 0.0249(11) 0.0420(15) 0.0315(14) -0.0013(12) -0.0027(11) 0.0027(11)
C31 0.0323(14) 0.0570(18) 0.0318(15) -0.0031(13) -0.0024(12) -0.0009(13)
C11 0.0338(14) 0.0418(15) 0.0370(16) -0.0022(13) -0.0031(12) -0.0034(12)
C61 0.0477(18) 0.060(2) 0.0455(19) 0.0121(16) -0.0073(15) -0.0168(15)
C32 0.0299(13) 0.0434(16) 0.0365(16) 0.0031(13) -0.0043(12) -0.0021(12)
C41 0.0323(14) 0.064(2) 0.0417(18) -0.0088(16) -0.0008(13) -0.0082(14)
C51 0.0427(17) 0.067(2) 0.049(2) -0.0008(17) 0.0010(15) -0.0174(16)
C53 0.0455(19) 0.097(3) 0.061(2) 0.020(2) 0.0119(18) 0.005(2)
C33 0.063(2) 0.071(2) 0.045(2) 0.0051(18) 0.0064(17) 0.0070(19)
C13 0.077(3) 0.097(3) 0.054(2) -0.007(2) -0.010(2) 0.010(3)
C43 0.082(3) 0.076(3) 0.085(3) 0.008(3) -0.011(3) 0.017(2)
C63 0.058(2) 0.082(3) 0.109(4) 0.014(3) -0.012(3) -0.008(2)
C23 0.091(4) 0.123(5) 0.126(5) -0.024(4) -0.028(4) -0.025(3)
O1W 0.101(3) 0.095(3) 0.110(3) 0.017(2) 0.016(2) 0.010(2)
N14 0.047(2) 0.049(2) 0.035(2) 0.000 0.0039(16) 0.000
C44 0.090(15) 0.058(9) 0.076(12) 0.011(9) -0.037(10) -0.015(8)
C34 0.064(5) 0.061(4) 0.030(3) 0.004(3) -0.006(3) -0.002(3)
C14 0.068(5) 0.097(6) 0.034(4) 0.013(4) 0.007(4) -0.015(5)
C24 0.109(8) 0.090(7) 0.093(8) 0.043(6) -0.028(6) -0.029(6)
C54 0.045(4) 0.048(4) 0.063(5) 0.001(3) 0.008(3) 0.006(3)
C64 0.042(8) 0.131(19) 0.14(2) 0.027(15) -0.037(10) -0.027(9)

loop_
_atom_type_symbol
_atom_type_description
_atom_type_scat_dispersion_real
_atom_type_scat_dispersion_imag
_atom_type_scat_source
C C 0.0033 0.0016 'International Tables Vol C Tables 4.2.6.8 and 6.1.1.4'
H H 0.0000 0.0000 'International Tables Vol C Tables 4.2.6.8 and 6.1.1.4'
N N 0.0061 0.0033 'International Tables Vol C Tables 4.2.6.8 and 6.1.1.4'
O O 0.0106 0.0060 'International Tables Vol C Tables 4.2.6.8 and 6.1.1.4'
Fe Fe 0.3463 0.8444 'International Tables Vol C Tables 4.2.6.8 and 6.1.1.4'
Cl Cl 0.1484 0.1585 'International Tables Vol C Tables 4.2.6.8 and 6.1.1.4'

loop_
_geom_angle_atom_site_label_1
_geom_angle_atom_site_label_2
_geom_angle_atom_site_label_3
_geom_angle
_geom_angle_site_symmetry_1
_geom_angle_site_symmetry_3
O11 Fe O11 99.00(13) . 3
O11 Fe O12 90.96(9) . 3
O11 Fe O12 168.36(8) 3 3
O11 Fe O12 168.36(8) . .
O11 Fe O12 90.96(9) 3 .
O12 Fe O12 79.85(11) 3 .
O11 Fe O21 79.58(8) . .
O11 Fe O21 92.72(9) 3 .
O12 Fe O21 95.03(9) 3 .
O12 Fe O21 94.02(8) . .
O11 Fe O21 92.72(9) . 3
O11 Fe O21 79.58(8) 3 3
O12 Fe O21 94.02(8) 3 3
O12 Fe O21 95.02(9) . 3
O21 Fe O21 168.20(13) . 3
C12 O12 Fe 115.62(18) . .
C21 O21 Fe 115.60(18) . .
C11 O11 Fe 116.13(19) . .
C13 N13 C53 111.1(3) . .
C13 N13 C33 114.7(3) . .
C53 N13 C33 112.7(3) . .
C13 N13 H13 105(3) . .
C53 N13 H13 107(3) . .
C33 N13 H13 106(3) . .
C12 C22 C32 122.0(3) . .
C12 C22 Cl22 119.3(2) . .
C32 C22 Cl22 118.7(2) . .
O21 C21 C31 126.0(3) . .
O21 C21 C11 114.1(2) . .
C31 C21 C11 119.9(3) . .
O12 C12 C22 125.6(3) . .
O12 C12 C12 114.40(15) . 3
C22 C12 C12 119.99(17) . 3
C21 C31 C41 121.7(3) . .
C21 C31 Cl31 120.4(2) . .
C41 C31 Cl31 117.8(2) . .
O11 C11 C61 125.0(3) . .
O11 C11 C21 114.3(2) . .
C61 C11 C21 120.7(3) . .
C11 C61 C51 121.3(3) . .
C11 C61 Cl61 120.1(3) . .
C51 C61 Cl61 118.6(3) . .
O32 C32 C22 125.2(3) . .
O32 C32 C32 116.96(18) . 3
C22 C32 C32 117.82(17) . 3
O41 C41 C31 125.2(3) . .
O41 C41 C51 116.7(3) . .
C31 C41 C51 118.1(3) . .
O51 C51 C61 124.6(4) . .
O51 C51 C41 117.1(3) . .
C61 C51 C41 118.3(3) . .
C63 C53 N13 113.8(4) . .
C63 C53 H53A 108.8 . .
N13 C53 H53A 108.8 . .
C63 C53 H53B 108.8 . .
N13 C53 H53B 108.8 . .
H53A C53 H53B 107.7 . .
N13 C33 C43 113.8(3) . .
N13 C33 H33A 108.8 . .
C43 C33 H33A 108.8 . .
N13 C33 H33B 108.8 . .
C43 C33 H33B 108.8 . .
H33A C33 H33B 107.7 . .
N13 C13 C23 113.6(4) . .
N13 C13 H13A 108.8 . .
C23 C13 H13A 108.8 . .
N13 C13 H13B 108.8 . .
C23 C13 H13B 108.8 . .
H13A C13 H13B 107.7 . .
C33 C43 H43A 109.5 . .
C33 C43 H43B 109.5 . .
H43A C43 H43B 109.5 . .
C33 C43 H43C 109.5 . .
H43A C43 H43C 109.5 . .
H43B C43 H43C 109.5 . .
C53 C63 H63A 109.5 . .
C53 C63 H63B 109.5 . .
H63A C63 H63B 109.5 . .
C53 C63 H63C 109.5 . .
H63A C63 H63C 109.5 . .
H63B C63 H63C 109.5 . .
C13 C23 H23A 109.5 . .
C13 C23 H23B 109.5 . .
H23A C23 H23B 109.5 . .
C13 C23 H23C 109.5 . .
H23A C23 H23C 109.5 . .
H23B C23 H23C 109.5 . .
C14 N14 C14 124.6(8) 3 .
C14 N14 C34 117.3(5) 3 3
C14 N14 C34 52.6(5) . 3
C14 N14 C34 52.6(5) 3 .
C14 N14 C34 117.3(5) . .
C34 N14 C34 161.6(7) 3 .
C14 N14 C54 54.4(5) 3 .
C14 N14 C54 113.5(5) . .
C34 N14 C54 70.7(4) 3 .
C34 N14 C54 105.6(4) . .
C14 N14 C54 113.5(5) 3 3
C14 N14 C54 54.4(5) . 3
C34 N14 C54 105.6(4) 3 3
C34 N14 C54 70.7(4) . 3
C54 N14 C54 157.2(6) . 3
C14 N14 H14 117.7(4) 3 .
C14 N14 H14 117.7(4) . .
C34 N14 H14 99.2(3) 3 .
C34 N14 H14 99.2(3) . .
C54 N14 H14 101.4(3) . .
C54 N14 H14 101.4(3) 3 .
N14 C34 C44 107.0(10) . .
N14 C34 H34A 110.3 . .
C44 C34 H34A 110.3 . .
N14 C34 H34B 110.3 . .
C44 C34 H34B 110.3 . .
H34A C34 H34B 108.6 . .
N14 C14 C24 115.0(8) . .
N14 C14 H14A 108.5 . .
C24 C14 H14A 108.5 . .
N14 C14 H14B 108.5 . .
C24 C14 H14B 108.5 . .
H14A C14 H14B 107.5 . .
C14 C24 H24A 109.5 . .
C14 C24 H24B 109.5 . .
H24A C24 H24B 109.5 . .
C14 C24 H24C 109.5 . .
H24A C24 H24C 109.5 . .
H24B C24 H24C 109.5 . .
N14 C54 C64 107.5(11) . .
N14 C54 H54A 110.2 . .
C64 C54 H54A 110.2 . .
N14 C54 H54B 110.2 . .
C64 C54 H54B 110.2 . .
H54A C54 H54B 108.5 . .

loop_
_geom_bond_atom_site_label_1
_geom_bond_atom_site_label_2
_geom_bond_distance
_geom_bond_site_symmetry_2
Fe O11 1.999(2) .
Fe O11 1.999(2) 3
Fe O12 2.003(2) 3
Fe O12 2.003(2) .
Fe O21 2.013(2) .
Fe O21 2.013(2) 3
Cl22 C22 1.729(3) .
Cl31 C31 1.724(3) .
Cl61 C61 1.725(4) .
O12 C12 1.280(3) .
O21 C21 1.279(3) .
O11 C11 1.275(3) .
O32 C32 1.227(4) .
N13 C13 1.482(5) .
N13 C53 1.492(5) .
N13 C33 1.506(5) .
N13 H13 0.79(4) .
C22 C12 1.365(4) .
C22 C32 1.420(4) .
C21 C31 1.357(4) .
C21 C11 1.519(4) .
O51 C51 1.229(4) .
O41 C41 1.216(4) .
C12 C12 1.512(6) 3
C31 C41 1.423(5) .
C11 C61 1.368(4) .
C61 C51 1.410(5) .
C32 C32 1.551(6) 3
C41 C51 1.553(5) .
C53 C63 1.489(7) .
C53 H53A 0.9700 .
C53 H53B 0.9700 .
C33 C43 1.512(6) .
C33 H33A 0.9700 .
C33 H33B 0.9700 .
C13 C23 1.495(8) .
C13 H13A 0.9700 .
C13 H13B 0.9700 .
C43 H43A 0.9600 .
C43 H43B 0.9600 .
C43 H43C 0.9600 .
C63 H63A 0.9600 .
C63 H63B 0.9600 .
C63 H63C 0.9600 .
C23 H23A 0.9600 .
C23 H23B 0.9600 .
C23 H23C 0.9600 .
N14 C14 1.443(7) 3
N14 C14 1.443(7) .
N14 C34 1.498(7) 3
N14 C34 1.498(7) .
N14 C54 1.552(7) .
N14 C54 1.552(7) 3
N14 H14 0.98(5) .
C44 C34 1.57(2) .
C44 H44A 0.9600 .
C44 H44B 0.9600 .
C44 H44C 0.9600 .
C34 H34A 0.9700 .
C34 H34B 0.9700 .
C14 C24 1.490(14) .
C14 H14A 0.9700 .
C14 H14B 0.9700 .
C24 H24A 0.9600 .
C24 H24B 0.9600 .
C24 H24C 0.9600 .
C54 C64 1.57(3) .
C54 H54A 0.9700 .
C54 H54B 0.9700 .
C64 H64A 0.9600 .
C64 H64B 0.9600 .
C64 H64C 0.9600 .
